data_2101344
loop_
_publ_author_name
'Pilati, T.'
'Demartin, F.'
'Gramaccioli, C. M.'

_publ_section_title
;
 Thermal parameters for minerals of the olivine group: their
 implication on vibrational spectra, thermodynamic functions and
 transferable force fields
;
_journal_issue 5
_journal_name_full 'Acta Crystallographica Section B'
_journal_page_first 721
_journal_page_last 733
_journal_paper_doi 10.1107/S0108768194014382
_journal_volume 51
_journal_year 1995
_chemical_formula_sum 'Ca Mg O4 Si'
_space_group_IT_number 62
_space_group_name_Hall '-P 2ac 2n'
_space_group_name_H-M_alt 'P n m a'
_symmetry_cell_setting orthorhombic
_symmetry_space_group_name_Hall '-P 2ac 2n'
_symmetry_space_group_name_H-M 'P n m a'
_cell_angle_alpha 90.0
_cell_angle_beta 90.0
_cell_angle_gamma 90.0
_cell_formula_units_Z 4
_cell_length_a 11.1098(11)
_cell_length_b 6.3894(9)
_cell_length_c 4.8281(5)
_cell_volume 342.72(7)
_diffrn_radiation_type Mo
_diffrn_radiation_wavelength 0.71073
_cod_data_source_file cr0482.cif
_cod_data_source_block cr0482a
_cod_original_cell_volume 342.7
_cod_original_formula_sum 'Ca1 Mg1 O4 Si1'
_cod_database_code 2101344

loop_
_space_group_symop_id
_space_group_symop_operation_xyz
1 x,y,z
2 -x+1/2,-y,z+1/2
3 x+1/2,-y+1/2,-z+1/2
4 -x,y+1/2,-z
5 -x,-y,-z
6 x+1/2,y,-z+1/2
7 -x+1/2,y+1/2,z+1/2
8 x,-y+1/2,z

loop_
_atom_site_label
_atom_site_fract_x
_atom_site_fract_y
_atom_site_fract_z
Mg .0 .0 .0
Ca .27684(2) .25 -.02255(5)
Si .08156(3) .25 .41098(7)
O1 .07767(8) .25 -.2543(2)
O2 .44901(8) .25 .2460(2)
O3 .14753(5) .04570(10) .27330(10)
